data_7121788
loop_
_publ_author_name
'Saha, Subhankar'
'Desiraju, Gautam R.'

_publ_section_title
;
 Trimorphs of 4-bromophenyl 4-bromobenzoate. Elastic, brittle, plastic.
;
_journal_issue 49
_journal_name_full 'Chemical communications (Cambridge, England)'
_journal_page_first 6348
_journal_page_last 6351
_journal_paper_doi 10.1039/c8cc02662a
_journal_volume 54
_journal_year 2018
_chemical_formula_sum 'C13 H8 Br2 O2'
_chemical_formula_weight 356.01
_space_group_crystal_system orthorhombic
_space_group_IT_number 19
_space_group_name_Hall 'P 2ac 2ab'
_space_group_name_H-M_alt 'P 21 21 21'
_symmetry_space_group_name_Hall 'P 2ac 2ab'
_symmetry_space_group_name_H-M 'P 21 21 21'
_atom_sites_solution_hydrogens geom
_audit_creation_method SHELXL-2014
_audit_update_record
;
2018-03-30 deposited with the CCDC.
2018-05-31 downloaded from the CCDC.
;
_cell_angle_alpha 90
_cell_angle_beta 90
_cell_angle_gamma 90
_cell_formula_units_Z 4
_cell_length_a 3.8549(9)
_cell_length_b 11.732(2)
_cell_length_c 27.480(5)
_cell_measurement_reflns_used 3397
_cell_measurement_temperature 100(2)
_cell_measurement_theta_max 33.6
_cell_measurement_theta_min 2.3
_cell_volume 1242.8(4)
_computing_cell_refinement
;
CrystalClear-SM Expert 2.0 rc14 (Rigaku, 2009)
;
_computing_data_collection
;
CrystalClear-SM Expert 2.0 rc14 (Rigaku, 2009)
;
_computing_data_reduction
;
CrystalClear-SM Expert 2.0 rc14 (Rigaku, 2009)
;
_computing_structure_refinement 'SHELXL-14 (Sheldrick, 2014)'
_computing_structure_solution 'SHELXL-14 (Sheldrick, 2014)'
_diffrn_ambient_temperature 100(2)
_diffrn_detector_area_resol_mean 13.6612
_diffrn_measured_fraction_theta_full 0.969
_diffrn_measured_fraction_theta_max 0.997
_diffrn_measurement_device
;
XtaLABmini: Fixed Chi 2 circle
;
_diffrn_measurement_device_type
;
Rigaku Mercury375R (2x2 bin mode)
;
_diffrn_measurement_method 'profile data from \w-scans'
_diffrn_radiation_type MoK\a
_diffrn_radiation_wavelength 0.71073
_diffrn_reflns_av_R_equivalents 0.0984
_diffrn_reflns_av_unetI/netI 0.0589
_diffrn_reflns_Laue_measured_fraction_full 0.969
_diffrn_reflns_Laue_measured_fraction_max 0.997
_diffrn_reflns_limit_h_max 4
_diffrn_reflns_limit_h_min -4
_diffrn_reflns_limit_k_max 13
_diffrn_reflns_limit_k_min -13
_diffrn_reflns_limit_l_max 32
_diffrn_reflns_limit_l_min -32
_diffrn_reflns_number 10537
_diffrn_reflns_point_group_measured_fraction_full 0.970
_diffrn_reflns_point_group_measured_fraction_max 0.998
_diffrn_reflns_theta_full 25.242
_diffrn_reflns_theta_max 24.977
_diffrn_reflns_theta_min 2.283
_exptl_absorpt_coefficient_mu 6.506
_exptl_absorpt_correction_T_max 1.000
_exptl_absorpt_correction_T_min 0.593
_exptl_absorpt_correction_type multi-scan
_exptl_absorpt_process_details 'Jacobson, R. (1998) Private communication'
_exptl_crystal_colour Paleyellow
_exptl_crystal_density_diffrn 1.902
_exptl_crystal_description Block
_exptl_crystal_F_000 688
_exptl_crystal_size_max 0.110
_exptl_crystal_size_mid 0.110
_exptl_crystal_size_min 0.100
_refine_diff_density_max 0.631
_refine_diff_density_min -0.856
_refine_diff_density_rms 0.133
_refine_ls_abs_structure_details
;
 Flack x determined using 726 quotients [(I+)-(I-)]/[(I+)+(I-)]
 (Parsons, Flack and Wagner, Acta Cryst. B69 (2013) 249-259).
;
_refine_ls_abs_structure_Flack 0.067(17)
_refine_ls_extinction_method none
_refine_ls_goodness_of_fit_ref 0.995
_refine_ls_hydrogen_treatment constr
_refine_ls_matrix_type full
_refine_ls_number_parameters 172
_refine_ls_number_reflns 2186
_refine_ls_number_restraints 0
_refine_ls_restrained_S_all 0.995
_refine_ls_R_factor_all 0.0611
_refine_ls_R_factor_gt 0.0567
_refine_ls_shift/su_max 0.000
_refine_ls_shift/su_mean 0.000
_refine_ls_structure_factor_coef Fsqd
_refine_ls_weighting_details 'w=1/[\s^2^(Fo^2^)+(0.1081P)^2^+3.2101P] where P=(Fo^2^+2Fc^2^)/3'
_refine_ls_weighting_scheme calc
_refine_ls_wR_factor_gt 0.1616
_refine_ls_wR_factor_ref 0.1666
_reflns_Friedel_coverage 0.633
_reflns_Friedel_fraction_full 0.971
_reflns_Friedel_fraction_max 1.000
_reflns_number_gt 2039
_reflns_number_total 2186
_reflns_threshold_expression 'I > 2\s(I)'
_cod_data_source_file c8cc02662a2.cif
_cod_data_source_block 1_Form-III
_cod_depositor_comments 'Adding full bibliography for 7121786--7121788.cif.'
_cod_database_code 7121788
_shelx_space_group_comment
;
The symmetry employed for this shelxl refinement is uniquely defined
by the following loop, which should always be used as a source of
symmetry information in preference to the above space-group names.
They are only intended as comments.
;
_shelx_estimated_absorpt_t_min 0.283
_shelx_estimated_absorpt_t_max 0.309
_shelxl_version_number 2014-3

loop_
_space_group_symop_operation_xyz
'x, y, z'
'-x+1/2, -y, z+1/2'
'-x, y+1/2, -z+1/2'
'x+1/2, -y+1/2, -z'

loop_
_atom_site_label
_atom_site_type_symbol
_atom_site_fract_x
_atom_site_fract_y
_atom_site_fract_z
_atom_site_U_iso_or_equiv
_atom_site_adp_type
_atom_site_occupancy
_atom_site_site_symmetry_order
_atom_site_calc_flag
_atom_site_refinement_flags_posn
_atom_site_refinement_flags_adp
_atom_site_refinement_flags_occupancy
C2 C 0.547(3) 1.1989(8) 0.1466(4) 0.037(2) Uani 1 1 d . . .
H003 H 0.5110 1.2742 0.1349 0.044 Uiso 1 1 calc R U .
C4 C 0.508(3) 0.9952(8) 0.1367(3) 0.031(2) Uani 1 1 d . . .
C3 C 0.449(3) 1.1044(8) 0.1187(3) 0.036(2) Uani 1 1 d . . .
H005 H 0.3437 1.1147 0.0878 0.043 Uiso 1 1 calc R U .
C5 C 0.653(3) 0.9795(9) 0.1816(4) 0.036(2) Uani 1 1 d . . .
H006 H 0.6863 0.9046 0.1939 0.043 Uiso 1 1 calc R U .
C13 C 0.457(3) 0.6728(8) 0.0550(3) 0.032(2) Uani 1 1 d . . .
H007 H 0.5766 0.7272 0.0356 0.038 Uiso 1 1 calc R U .
C12 C 0.355(3) 0.5692(8) 0.0356(4) 0.034(2) Uani 1 1 d . . .
H008 H 0.3990 0.5526 0.0023 0.040 Uiso 1 1 calc R U .
C1 C 0.695(3) 1.1799(9) 0.1912(3) 0.032(2) Uani 1 1 d . . .
C9 C 0.220(3) 0.6174(8) 0.1324(3) 0.031(2) Uani 1 1 d . . .
H011 H 0.1777 0.6343 0.1657 0.038 Uiso 1 1 calc R U .
C10 C 0.120(3) 0.5129(9) 0.1124(4) 0.038(2) Uani 1 1 d . . .
H012 H 0.0040 0.4579 0.1319 0.046 Uiso 1 1 calc R U .
C8 C 0.381(2) 0.6948(8) 0.1026(3) 0.029(2) Uani 1 1 d . . .
C11 C 0.190(3) 0.4902(8) 0.0644(3) 0.028(2) Uani 1 1 d . . .
C7 C 0.385(3) 0.8959(8) 0.1063(4) 0.034(2) Uani 1 1 d . . .
C6 C 0.752(3) 1.0730(9) 0.2092(3) 0.035(2) Uani 1 1 d . . .
H016 H 0.8574 1.0629 0.2401 0.042 Uiso 1 1 calc R U .
O1 O 0.488(2) 0.7975(5) 0.1253(2) 0.0371(16) Uani 1 1 d . . .
O2 O 0.205(2) 0.9056(6) 0.0711(3) 0.047(2) Uani 1 1 d . . .
Br1 Br 0.0439(3) 0.34939(8) 0.03679(4) 0.0392(4) Uani 1 1 d . . .
Br2 Br 0.8094(12) 1.3049(5) 0.22632(17) 0.0787(11) Uani 0.4427 1 d . . P
Br3 Br 0.950(5) 1.2598(11) 0.2586(5) 0.189(6) Uani 0.2984 1 d . . P
Br4 Br 0.723(5) 1.3724(11) 0.2066(4) 0.144(5) Uani 0.2584 1 d . . P

loop_
_atom_site_aniso_label
_atom_site_aniso_U_11
_atom_site_aniso_U_22
_atom_site_aniso_U_33
_atom_site_aniso_U_23
_atom_site_aniso_U_13
_atom_site_aniso_U_12
C2 0.047(6) 0.026(5) 0.037(5) 0.000(4) 0.001(5) 0.006(5)
C4 0.034(5) 0.029(4) 0.031(5) -0.001(4) -0.002(5) 0.002(4)
C3 0.050(6) 0.029(5) 0.028(5) -0.002(4) 0.005(5) 0.006(5)
C5 0.043(6) 0.031(5) 0.033(5) 0.005(4) -0.006(5) -0.003(5)
C13 0.033(5) 0.029(5) 0.033(4) 0.001(4) 0.001(4) -0.001(4)
C12 0.035(5) 0.039(5) 0.027(4) -0.003(4) 0.005(5) 0.004(4)
C1 0.035(5) 0.031(5) 0.032(5) -0.012(4) 0.004(4) -0.007(4)
C9 0.045(6) 0.027(5) 0.022(4) -0.004(4) 0.004(4) 0.003(4)
C10 0.041(6) 0.033(5) 0.040(6) 0.005(4) 0.004(5) -0.003(5)
C8 0.030(5) 0.027(4) 0.030(5) -0.002(4) -0.008(4) 0.006(4)
C11 0.026(4) 0.025(5) 0.032(5) -0.006(4) -0.001(4) 0.009(4)
C7 0.037(5) 0.030(5) 0.034(5) 0.001(4) -0.004(5) 0.001(4)
C6 0.047(6) 0.036(6) 0.023(5) 0.000(4) -0.006(5) -0.003(5)
O1 0.050(4) 0.026(3) 0.035(3) 0.000(3) -0.010(4) 0.002(3)
O2 0.071(6) 0.035(4) 0.036(4) -0.006(3) -0.025(4) 0.010(4)
Br1 0.0360(5) 0.0295(5) 0.0521(6) -0.0107(4) -0.0017(5) 0.0002(4)
Br2 0.077(3) 0.091(3) 0.068(3) 0.002(2) 0.007(2) -0.010(2)
Br3 0.275(19) 0.141(8) 0.152(9) -0.021(8) -0.047(12) -0.024(12)
Br4 0.206(14) 0.117(8) 0.110(8) 0.007(6) -0.019(9) -0.018(9)

loop_
_atom_type_symbol
_atom_type_description
_atom_type_scat_dispersion_real
_atom_type_scat_dispersion_imag
_atom_type_scat_source
C C 0.0033 0.0016 'International Tables Vol C Tables 4.2.6.8 and 6.1.1.4'
H H 0.0000 0.0000 'International Tables Vol C Tables 4.2.6.8 and 6.1.1.4'
O O 0.0106 0.0060 'International Tables Vol C Tables 4.2.6.8 and 6.1.1.4'
Br Br -0.2901 2.4595 'International Tables Vol C Tables 4.2.6.8 and 6.1.1.4'

loop_
_geom_angle_atom_site_label_1
_geom_angle_atom_site_label_2
_geom_angle_atom_site_label_3
_geom_angle
C1 C2 C3 118.2(9)
C1 C2 H003 120.9
C3 C2 H003 120.9
C5 C4 C3 120.8(9)
C5 C4 C7 121.6(9)
C3 C4 C7 117.5(8)
C4 C3 C2 119.4(9)
C4 C3 H005 120.3
C2 C3 H005 120.3
C4 C5 C6 119.9(9)
C4 C5 H006 120.1
C6 C5 H006 120.1
C8 C13 C12 118.3(9)
C8 C13 H007 120.9
C12 C13 H007 120.9
C13 C12 C11 120.1(9)
C13 C12 H008 120.0
C11 C12 H008 120.0
C2 C1 C6 122.7(9)
C2 C1 Br2 116.5(8)
C6 C1 Br2 120.7(8)
C2 C1 Br3 146.4(8)
C6 C1 Br3 90.8(7)
Br2 C1 Br3 30.1(4)
C2 C1 Br4 91.4(7)
C6 C1 Br4 145.8(8)
Br2 C1 Br4 25.2(3)
Br3 C1 Br4 55.3(5)
C8 C9 C10 118.1(9)
C8 C9 H011 121.0
C10 C9 H011 121.0
C11 C10 C9 119.6(10)
C11 C10 H012 120.2
C9 C10 H012 120.2
C13 C8 C9 123.0(9)
C13 C8 O1 121.3(9)
C9 C8 O1 115.6(8)
C10 C11 C12 121.0(9)
C10 C11 Br1 119.6(8)
C12 C11 Br1 119.4(7)
O2 C7 O1 125.1(9)
O2 C7 C4 123.8(9)
O1 C7 C4 111.0(8)
C1 C6 C5 119.0(9)
C1 C6 H016 120.5
C5 C6 H016 120.5
C7 O1 C8 118.6(7)
Br4 Br2 Br3 155.8(10)
Br4 Br2 C1 105.5(8)
Br3 Br2 C1 98.7(8)
Br2 Br3 Br4 11.3(5)
Br2 Br3 C1 51.2(6)
Br4 Br3 C1 62.5(6)
Br2 Br4 Br3 12.9(6)
Br2 Br4 C1 49.3(7)
Br3 Br4 C1 62.2(5)

loop_
_geom_bond_atom_site_label_1
_geom_bond_atom_site_label_2
_geom_bond_distance
C2 C1 1.370(14)
C2 C3 1.399(14)
C2 H003 0.9500
C4 C5 1.367(14)
C4 C3 1.392(14)
C4 C7 1.512(14)
C3 H005 0.9500
C5 C6 1.387(14)
C5 H006 0.9500
C13 C8 1.366(14)
C13 C12 1.384(14)
C13 H007 0.9500
C12 C11 1.377(14)
C12 H008 0.9500
C1 C6 1.366(15)
C1 Br2 1.811(10)
C1 Br3 2.296(15)
C1 Br4 2.301(16)
C9 C8 1.372(14)
C9 C10 1.398(14)
C9 H011 0.9500
C10 C11 1.371(14)
C10 H012 0.9500
C8 O1 1.418(11)
C11 Br1 1.903(9)
C7 O2 1.195(12)
C7 O1 1.328(12)
C6 H016 0.9500
Br2 Br4 1.016(13)
Br2 Br3 1.165(15)
Br3 Br4 2.13(2)

loop_
_geom_hbond_atom_site_label_D
_geom_hbond_atom_site_label_H
_geom_hbond_atom_site_label_A
_geom_hbond_distance_DH
_geom_hbond_distance_HA
_geom_hbond_distance_DA
_geom_hbond_angle_DHA
_geom_hbond_site_symmetry_A
C12 H008 O2 0.95 2.39 3.240(12) 149.2 4_565
C9 H011 Br3 0.95 2.60 3.493(17) 157.3 3_645
C10 H012 Br4 0.95 2.53 3.430(18) 158.2 1_445

loop_
_geom_torsion_atom_site_label_1
_geom_torsion_atom_site_label_2
_geom_torsion_atom_site_label_3
_geom_torsion_atom_site_label_4
_geom_torsion
C5 C4 C3 C2 1.3(17)
C7 C4 C3 C2 177.5(10)
C1 C2 C3 C4 -0.6(16)
C3 C4 C5 C6 -1.7(17)
C7 C4 C5 C6 -177.8(11)
C8 C13 C12 C11 -1.6(15)
C3 C2 C1 C6 0.2(17)
C3 C2 C1 Br2 -178.9(9)
C3 C2 C1 Br3 176.0(14)
C3 C2 C1 Br4 -177.1(11)
C8 C9 C10 C11 1.1(16)
C12 C13 C8 C9 2.3(15)
C12 C13 C8 O1 177.8(9)
C10 C9 C8 C13 -2.1(16)
C10 C9 C8 O1 -177.8(9)
C9 C10 C11 C12 -0.5(16)
C9 C10 C11 Br1 -178.6(8)
C13 C12 C11 C10 0.8(15)
C13 C12 C11 Br1 178.9(7)
C5 C4 C7 O2 166.7(12)
C3 C4 C7 O2 -9.5(16)
C5 C4 C7 O1 -10.2(15)
C3 C4 C7 O1 173.6(9)
C2 C1 C6 C5 -0.6(18)
Br2 C1 C6 C5 178.5(9)
Br3 C1 C6 C5 -178.3(11)
Br4 C1 C6 C5 174.7(13)
C4 C5 C6 C1 1.3(18)
O2 C7 O1 C8 0.3(16)
C4 C7 O1 C8 177.0(9)
C13 C8 O1 C7 58.1(13)
C9 C8 O1 C7 -126.1(10)
C2 C1 Br2 Br4 4.1(14)
C6 C1 Br2 Br4 -175.0(13)
Br3 C1 Br2 Br4 178.5(15)
C2 C1 Br2 Br3 -174.4(12)
C6 C1 Br2 Br3 6.5(14)
Br4 C1 Br2 Br3 -178.5(15)
C1 Br2 Br3 Br4 176(3)
Br4 Br2 Br3 C1 -176(3)
C1 Br2 Br4 Br3 -176(4)
Br3 Br2 Br4 C1 176(4)
